data_2205334
loop_
_publ_author_name
'Mizuguchi, Jin '
'Hino, Kazuyuki'

_publ_section_title
;
 <i>N,N</i>'-Bis[2-(4-pyridyl)ethyl]perylene-3,4:9,10-bis(dicarboximide)
 phenol disolvate
;
_journal_issue 3
_journal_name_full 'Acta Crystallographica Section E'
_journal_page_first o669
_journal_page_last o671
_journal_paper_doi 10.1107/S1600536805004459
_journal_volume 61
_journal_year 2005
_chemical_formula_iupac 'C38 H24 N4 O4, 2C6 H6 O'
_chemical_formula_moiety 'C38 H24 N4 O4, 2C6 H6 O'
_chemical_formula_sum 'C50 H36 N4 O6'
_chemical_formula_weight 788.83
_space_group_IT_number 2
_symmetry_cell_setting triclinic
_symmetry_space_group_name_Hall '-P 1'
_symmetry_space_group_name_H-M 'P -1'
_cell_angle_alpha 89.360(10)
_cell_angle_beta 81.110(10)
_cell_angle_gamma 76.81(2)
_cell_formula_units_Z 1
_cell_length_a 6.513(2)
_cell_length_b 12.182(2)
_cell_length_c 12.200(2)
_cell_measurement_reflns_used 5227
_cell_measurement_temperature 93.2
_cell_measurement_theta_max 68.2
_cell_measurement_theta_min 3.7
_cell_volume 930.8(4)
_computing_cell_refinement PROCESS-AUTO
_computing_data_collection 'PROCESS-AUTO (Rigaku, 1998)'
_computing_data_reduction
;
TEXSAN (Molecular Structure Corporation, 2001)
;
_computing_molecular_graphics 'ORTEPIII (Burnett & Johnson, 1996)'
_computing_publication_material TEXSAN
_computing_structure_refinement TEXSAN
_computing_structure_solution 'SHELXS97 (Sheldrick 1997)'
_diffrn_detector_area_resol_mean 10.00
_diffrn_measured_fraction_theta_full 0.8530
_diffrn_measured_fraction_theta_max 0.8530
_diffrn_measurement_device_type 'Rigaku R-AXIS RAPID Imaging Plate'
_diffrn_measurement_method '48 frames, delta omega = 15 deg'
_diffrn_radiation_type 'Cu K\a'
_diffrn_radiation_wavelength 1.5418
_diffrn_reflns_av_R_equivalents 0.057
_diffrn_reflns_limit_h_max 6
_diffrn_reflns_limit_h_min -5
_diffrn_reflns_limit_k_max 14
_diffrn_reflns_limit_k_min -14
_diffrn_reflns_limit_l_max 13
_diffrn_reflns_limit_l_min -14
_diffrn_reflns_number 7498
_diffrn_reflns_theta_full 68.25
_diffrn_reflns_theta_max 68.25
_exptl_absorpt_coefficient_mu 0.756
_exptl_absorpt_correction_T_max 0.931
_exptl_absorpt_correction_T_min 0.797
_exptl_absorpt_correction_type multi-scan
_exptl_absorpt_process_details '(ABSCOR; Higashi, 1995)'
_exptl_crystal_colour black
_exptl_crystal_density_diffrn 1.407
_exptl_crystal_density_method 'not measured'
_exptl_crystal_description platelet
_exptl_crystal_F_000 412.0
_exptl_crystal_size_max 0.40
_exptl_crystal_size_mid 0.10
_exptl_crystal_size_min 0.10
_refine_diff_density_max 0.39
_refine_diff_density_min -0.40
_refine_ls_extinction_method none
_refine_ls_goodness_of_fit_ref 0.782
_refine_ls_hydrogen_treatment mixed
_refine_ls_number_parameters 274
_refine_ls_number_reflns 2902
_refine_ls_R_factor_gt 0.0389
_refine_ls_shift/su_max 0.0010
_refine_ls_structure_factor_coef Fsqd
_refine_ls_weighting_details 'w = 1/[\s^2^(Fo^2^) + {0.0[Max(Fo^2^,0) + 2Fc^2^]/3}^2^]'
_refine_ls_weighting_scheme calc
_refine_ls_wR_factor_ref 0.0984
_reflns_number_gt 1186
_reflns_number_total 2902
_reflns_threshold_expression F^2^>2\s(F^2^)
_cod_data_source_file ob6481.cif
_cod_data_source_block I
_cod_database_code 2205334

loop_
_symmetry_equiv_pos_as_xyz
x,y,z
-x,-y,-z

loop_
_atom_site_label
_atom_site_fract_x
_atom_site_fract_y
_atom_site_fract_z
_atom_site_U_iso_or_equiv
_atom_site_adp_type
_atom_site_calc_flag
_atom_site_occupancy
_atom_site_type_symbol
O1 1.3083(4) 0.5814(2) 0.2140(2) 0.0320(8) Uani d 1.00 O
O2 1.0842(4) 0.8280(2) 0.5089(2) 0.0331(9) Uani d 1.00 O
O3 2.1652(4) 1.1360(2) 0.1951(2) 0.0335(9) Uani d 1.00 O
N1 1.2008(5) 0.7021(2) 0.3641(2) 0.0234(9) Uani d 1.00 N
N2 1.8245(5) 1.0401(3) 0.2084(3) 0.0330(10) Uani d 1.00 N
C1 1.0558(6) 0.7482(3) 0.4582(3) 0.0250(10) Uani d 1.00 C
C2 0.8734(6) 0.6954(3) 0.4919(3) 0.0240(10) Uani d 1.00 C
C3 0.7278(6) 0.7376(3) 0.5839(3) 0.0260(10) Uani d 1.00 C
C4 0.5549(6) 0.6882(3) 0.6175(3) 0.0280(10) Uani d 1.00 C
C5 0.5266(6) 0.5954(3) 0.5615(3) 0.0210(10) Uani d 1.00 C
C6 0.6747(6) 0.5509(3) 0.4652(3) 0.0220(10) Uani d 1.00 C
C7 0.6537(6) 0.4578(3) 0.4017(3) 0.0210(10) Uani d 1.00 C
C8 0.8007(6) 0.4216(3) 0.3079(3) 0.0260(10) Uani d 1.00 C
C9 0.9714(6) 0.4725(3) 0.2740(3) 0.0270(10) Uani d 1.00 C
C10 0.9953(6) 0.5612(3) 0.3343(3) 0.0210(10) Uani d 1.00 C
C11 1.1799(6) 0.6132(3) 0.2971(3) 0.0240(10) Uani d 1.00 C
C12 0.8502(6) 0.6030(3) 0.4305(3) 0.0210(10) Uani d 1.00 C
C13 1.3844(6) 0.7541(3) 0.3303(3) 0.0270(10) Uani d 1.00 C
C14 1.3195(6) 0.8609(3) 0.2654(3) 0.0290(10) Uani d 1.00 C
C15 1.4990(6) 0.9209(3) 0.2449(3) 0.0250(10) Uani d 1.00 C
C16 1.6004(6) 0.9341(3) 0.1395(3) 0.0300(10) Uani d 1.00 C
C17 1.7578(7) 0.9944(3) 0.1251(3) 0.0350(10) Uani d 1.00 C
C18 1.7294(7) 1.0246(3) 0.3118(3) 0.0360(10) Uani d 1.00 C
C19 1.5690(6) 0.9667(3) 0.3328(3) 0.0310(10) Uani d 1.00 C
C20 2.1852(6) 1.2143(3) 0.1159(3) 0.0280(10) Uani d 1.00 C
C21 2.0277(6) 1.2572(3) 0.0532(3) 0.0290(10) Uani d 1.00 C
C22 2.0580(7) 1.3372(3) -0.0259(3) 0.0350(10) Uani d 1.00 C
C23 2.2489(7) 1.3743(3) -0.0434(3) 0.0320(10) Uani d 1.00 C
C24 2.4051(6) 1.3308(3) 0.0201(3) 0.0320(10) Uani d 1.00 C
C25 2.3753(6) 1.2510(3) 0.0999(3) 0.0290(10) Uani d 1.00 C
H1 0.7443 0.8002 0.6246 0.0310 Uiso calc 1.00 H
H2 0.4539 0.7190 0.6806 0.0333 Uiso calc 1.00 H
H3 0.7857 0.3601 0.2650 0.0311 Uiso calc 1.00 H
H4 1.0705 0.4454 0.2092 0.0330 Uiso calc 1.00 H
H5 1.4360 0.7726 0.3947 0.0327 Uiso calc 1.00 H
H6 1.4942 0.7017 0.2848 0.0327 Uiso calc 1.00 H
H7 1.2858 0.8413 0.1963 0.0353 Uiso calc 1.00 H
H8 1.1979 0.9094 0.3069 0.0353 Uiso calc 1.00 H
H9 1.5623 0.9019 0.0772 0.0362 Uiso calc 1.00 H
H10 1.8228 1.0041 0.0515 0.0424 Uiso calc 1.00 H
H11 1.7748 1.0549 0.3728 0.0438 Uiso calc 1.00 H
H12 1.5062 0.9580 0.4070 0.0374 Uiso calc 1.00 H
H13 1.8984 1.2321 0.0641 0.0347 Uiso calc 1.00 H
H14 1.9487 1.3670 -0.0686 0.0419 Uiso calc 1.00 H
H15 2.2702 1.4284 -0.0981 0.0387 Uiso calc 1.00 H
H16 2.5346 1.3557 0.0092 0.0389 Uiso calc 1.00 H
H17 2.4838 1.2217 0.1432 0.0350 Uiso calc 1.00 H
H18 2.019(6) 1.107(3) 0.203(3) 0.0446 Uiso d 1.00 H

loop_
_atom_site_aniso_label
_atom_site_aniso_U_11
_atom_site_aniso_U_22
_atom_site_aniso_U_33
_atom_site_aniso_U_12
_atom_site_aniso_U_13
_atom_site_aniso_U_23
O1 0.031(2) 0.036(2) 0.027(2) -0.0090(10) 0.0040(10) -0.0020(10)
O2 0.042(2) 0.033(2) 0.027(2) -0.0160(10) -0.0030(10) -0.0040(10)
O3 0.034(2) 0.034(2) 0.034(2) -0.0140(10) -0.0050(10) 0.0090(10)
N1 0.022(2) 0.027(2) 0.023(2) -0.011(2) -0.0020(10) 0.0020(10)
N2 0.029(2) 0.028(2) 0.043(2) -0.011(2) -0.007(2) 0.005(2)
C1 0.023(3) 0.028(2) 0.024(2) -0.008(2) -0.002(2) 0.006(2)
C2 0.028(3) 0.023(2) 0.019(2) -0.005(2) -0.004(2) 0.001(2)
C3 0.026(3) 0.028(2) 0.026(2) -0.011(2) -0.005(2) -0.002(2)
C4 0.031(3) 0.030(2) 0.021(2) -0.005(2) -0.004(2) -0.002(2)
C5 0.020(2) 0.024(2) 0.021(2) -0.006(2) -0.003(2) 0.004(2)
C6 0.023(3) 0.021(2) 0.021(2) -0.004(2) -0.003(2) 0.003(2)
C7 0.024(3) 0.020(2) 0.020(2) -0.004(2) -0.005(2) 0.002(2)
C8 0.028(3) 0.025(2) 0.024(2) -0.006(2) -0.003(2) -0.003(2)
C9 0.029(3) 0.031(2) 0.019(2) -0.006(2) 0.003(2) 0.003(2)
C10 0.021(2) 0.020(2) 0.021(2) -0.004(2) -0.005(2) -0.001(2)
C11 0.022(3) 0.023(2) 0.031(2) -0.012(2) -0.008(2) 0.005(2)
C12 0.022(3) 0.021(2) 0.020(2) -0.005(2) -0.006(2) 0.003(2)
C13 0.020(3) 0.032(2) 0.032(2) -0.013(2) -0.003(2) 0.001(2)
C14 0.026(3) 0.032(2) 0.034(2) -0.012(2) -0.008(2) 0.008(2)
C15 0.025(3) 0.021(2) 0.027(2) -0.001(2) -0.004(2) 0.002(2)
C16 0.033(3) 0.030(2) 0.031(2) -0.017(2) -0.001(2) -0.005(2)
C17 0.040(3) 0.034(3) 0.028(2) -0.007(2) 0.003(2) 0.001(2)
C18 0.047(3) 0.028(2) 0.037(3) -0.008(2) -0.015(2) 0.000(2)
C19 0.036(3) 0.033(2) 0.028(2) -0.016(2) -0.003(2) 0.007(2)
C20 0.034(3) 0.026(2) 0.021(2) -0.004(2) 0.000(2) -0.004(2)
C21 0.030(3) 0.028(2) 0.027(2) -0.004(2) -0.004(2) -0.003(2)
C22 0.038(3) 0.034(3) 0.028(2) 0.000(2) -0.005(2) -0.001(2)
C23 0.033(3) 0.031(3) 0.030(2) -0.008(2) 0.001(2) 0.004(2)
C24 0.032(3) 0.035(2) 0.030(2) -0.009(2) 0.001(2) -0.003(2)
C25 0.030(3) 0.029(2) 0.026(2) -0.004(2) -0.002(2) 0.000(2)

loop_
_atom_type_symbol
_atom_type_description
_atom_type_scat_dispersion_real
_atom_type_scat_dispersion_imag
_atom_type_scat_source
C C 0.018 0.009
;International Tables for Crystallography
(1992, Vol. C, Tables 4.2.6.8 and 6.1.1.1)
;
H H 0.000 0.000
;International Tables for Crystallography
(1992, Vol. C, Table 6.1.1.2)
;
O O 0.049 0.032
;International Tables for Crystallography
(1992, Vol. C, Tables 4.2.6.8 and 6.1.1.1)
;
N N 0.031 0.018
;International Tables for Crystallography
(1992, Vol. C, Tables 4.2.6.8 and 6.1.1.1)
;

loop_
_geom_angle_atom_site_label_1
_geom_angle_atom_site_label_2
_geom_angle_atom_site_label_3
_geom_angle_site_symmetry_1
_geom_angle_site_symmetry_3
_geom_angle
_geom_angle_publ_flag
C20 O3 H18 . . 114.0(10) no
C1 N1 C11 . . 124.8(3) ?
C1 N1 C13 . . 117.4(3) ?
C11 N1 C13 . . 117.8(3) ?
C17 N2 C18 . . 116.5(4) no
O2 C1 N1 . . 119.9(4) ?
O2 C1 C2 . . 123.0(4) ?
N1 C1 C2 . . 117.1(3) ?
C1 C2 C3 . . 119.1(4) ?
C1 C2 C12 . . 120.3(4) ?
C3 C2 C12 . . 120.7(4) ?
C2 C3 C4 . . 119.9(4) ?
C2 C3 H1 . . 120.1 no
C4 C3 H1 . . 120.1 no
C3 C4 C5 . . 122.0(4) ?
C3 C4 H2 . . 119.0 no
C5 C4 H2 . . 119.0 no
C4 C5 C6 . . 119.1(4) ?
C4 C5 C7 . 2_666 121.9(4) ?
C6 C5 C7 . 2_666 119.0(3) ?
C5 C6 C7 . . 122.5(3) ?
C5 C6 C12 . . 118.5(3) ?
C7 C6 C12 . . 119.0(3) ?
C5 C7 C6 2_666 . 118.5(3) ?
C5 C7 C8 2_666 . 122.6(4) ?
C6 C7 C8 . . 118.9(4) ?
C7 C8 C9 . . 122.0(4) ?
C7 C8 H3 . . 119.0 no
C9 C8 H3 . . 119.0 no
C8 C9 C10 . . 119.9(4) ?
C8 C9 H4 . . 120.1 no
C10 C9 H4 . . 120.0 no
C9 C10 C11 . . 118.8(4) ?
C9 C10 C12 . . 121.1(4) no
C11 C10 C12 . . 120.1(3) no
O1 C11 N1 . . 120.6(4) ?
O1 C11 C10 . . 122.9(4) ?
N1 C11 C10 . . 116.5(3) ?
C2 C12 C6 . . 119.9(4) ?
C2 C12 C10 . . 121.0(4) ?
C6 C12 C10 . . 119.1(3) ?
N1 C13 C14 . . 111.0(3) no
N1 C13 H5 . . 109.1 no
N1 C13 H6 . . 109.1 no
C14 C13 H5 . . 109.1 no
C14 C13 H6 . . 109.1 no
H5 C13 H6 . . 109.5 no
C13 C14 C15 . . 110.3(3) no
C13 C14 H7 . . 109.2 no
C13 C14 H8 . . 109.3 no
C15 C14 H7 . . 109.3 no
C15 C14 H8 . . 109.3 no
H7 C14 H8 . . 109.5 no
C14 C15 C16 . . 121.9(4) no
C14 C15 C19 . . 121.0(3) no
C16 C15 C19 . . 117.1(4) no
C15 C16 C17 . . 119.5(4) no
C15 C16 H9 . . 120.3 no
C17 C16 H9 . . 120.2 no
N2 C17 C16 . . 124.1(4) no
N2 C17 H10 . . 118.0 no
C16 C17 H10 . . 118.0 no
N2 C18 C19 . . 122.9(4) no
N2 C18 H11 . . 118.5 no
C19 C18 H11 . . 118.6 no
C15 C19 C18 . . 120.0(4) no
C15 C19 H12 . . 120.0 no
C18 C19 H12 . . 120.0 no
O3 C20 C21 . . 122.9(4) no
O3 C20 C25 . . 117.0(4) no
C21 C20 C25 . . 120.1(4) no
C20 C21 C22 . . 120.0(4) no
C20 C21 H13 . . 120.0 no
C22 C21 H13 . . 120.0 no
C21 C22 C23 . . 120.5(4) no
C21 C22 H14 . . 119.7 no
C23 C22 H14 . . 119.7 no
C22 C23 C24 . . 118.9(4) no
C22 C23 H15 . . 120.5 no
C24 C23 H15 . . 120.6 no
C23 C24 C25 . . 120.9(4) no
C23 C24 H16 . . 119.6 no
C25 C24 H16 . . 119.6 no
C20 C25 C24 . . 119.6(4) no
C20 C25 H17 . . 120.2 no
C24 C25 H17 . . 120.2 no

loop_
_geom_bond_atom_site_label_1
_geom_bond_atom_site_label_2
_geom_bond_site_symmetry_2
_geom_bond_distance
_geom_bond_publ_flag
O1 C11 . 1.215(4) yes
O2 C1 . 1.223(4) yes
O3 C20 . 1.364(4) no
O3 H18 . 1.08(4) no
N1 C1 . 1.401(4) yes
N1 C11 . 1.408(4) yes
N1 C13 . 1.479(4) yes
N2 C17 . 1.338(4) no
N2 C18 . 1.348(5) no
C1 C2 . 1.479(5) yes
C2 C3 . 1.373(4) yes
C2 C12 . 1.407(4) yes
C3 C4 . 1.399(5) yes
C3 H1 . 0.950 no
C4 C5 . 1.389(5) yes
C4 H2 . 0.950 no
C5 C6 . 1.425(4) yes
C5 C7 2_666 1.476(5) yes
C6 C7 . 1.425(4) yes
C6 C12 . 1.437(5) yes
C7 C8 . 1.379(4) yes
C8 C9 . 1.400(5) yes
C8 H3 . 0.950 no
C9 C10 . 1.365(5) yes
C9 H4 . 0.950 no
C10 C11 . 1.491(5) yes
C10 C12 . 1.408(4) yes
C13 C14 . 1.526(5) no
C13 H5 . 0.950 no
C13 H6 . 0.950 no
C14 C15 . 1.503(5) no
C14 H7 . 0.950 no
C14 H8 . 0.950 no
C15 C16 . 1.377(5) no
C15 C19 . 1.395(5) no
C16 C17 . 1.381(5) no
C16 H9 . 0.950 no
C17 H10 . 0.950 no
C18 C19 . 1.380(5) no
C18 H11 . 0.950 no
C19 H12 . 0.950 no
C20 C21 . 1.378(5) no
C20 C25 . 1.395(5) no
C21 C22 . 1.388(5) no
C21 H13 . 0.950 no
C22 C23 . 1.403(5) no
C22 H14 . 0.950 no
C23 C24 . 1.380(5) no
C23 H15 . 0.950 no
C24 C25 . 1.392(5) no
C24 H16 . 0.950 no
C25 H17 . 0.950 no

loop_
_geom_contact_atom_site_label_1
_geom_contact_atom_site_label_2
_geom_contact_distance
_geom_contact_publ_flag
O3 N2 2.717(4) no
C17 H18 2.70(4) no
C18 H18 2.53(4) no

loop_
_geom_hbond_atom_site_label_D
_geom_hbond_atom_site_label_H
_geom_hbond_atom_site_label_A
_geom_hbond_site_symmetry_A
_geom_hbond_distance_DH
_geom_hbond_distance_HA
_geom_hbond_distance_DA
_geom_hbond_angle_DHA
_geom_hbond_publ_flag
O3 H18 N2 1 1.08(4) 1.65(4) 2.717(4) 170(3) yes
